data_1008268
loop_
_publ_author_name
'Dance, J M'
'Kerkouri, N'
'Soubeyroux, J L'
'Darriet, J'
'Tressaud, A'

_publ_section_title
;
Cationic substitutions in fluorides of hexagonal Perovskite type. III.
The Cs Ni~1-x~ Cd~x~ F3 system. Crystal chemistry and trimeric magnetic
interactions in Cs Ni~.75~ Cd~.25~ F~3~
;
_journal_coden_ASTM MLETDJ
_journal_name_full 'Materials Letters'
_journal_page_first 49
_journal_page_last 52
_journal_paper_doi 10.1016/0167-577X(82)90004-0
_journal_volume 1
_journal_year 1982
_chemical_formula_structural 'Cs4 Ni3 Cd F12'
_chemical_formula_sum 'Cd Cs4 F12 Ni3'
_chemical_name_systematic 'Tetracaesium trinickel cadmium fluoride'
_space_group_IT_number 166
_symmetry_cell_setting trigonal
_symmetry_space_group_name_Hall '-R 3 2"'
_symmetry_space_group_name_H-M 'R -3 m :H'
_cell_angle_alpha 90
_cell_angle_beta 90
_cell_angle_gamma 120
_cell_formula_units_Z 3
_cell_length_a 6.21(8)
_cell_length_b 6.21(8)
_cell_length_c 30.0(7)
_cell_volume 1001.9
_refine_ls_R_factor_all 0.068
_cod_original_sg_symbol_H-M 'R -3 m H'
_cod_database_code 1008268

loop_
_symmetry_equiv_pos_as_xyz
x,y,z
-y,x-y,z
y-x,-x,z
-y,-x,z
x,x-y,z
y-x,y,z
-x,-y,-z
y,y-x,-z
x-y,x,-z
y,x,-z
-x,y-x,-z
x-y,-y,-z
1/3+x,2/3+y,2/3+z
2/3+x,1/3+y,1/3+z
1/3-y,2/3+x-y,2/3+z
2/3-y,1/3+x-y,1/3+z
1/3-x+y,2/3-x,2/3+z
2/3-x+y,1/3-x,1/3+z
1/3-y,2/3-x,2/3+z
2/3-y,1/3-x,1/3+z
1/3+x,2/3+x-y,2/3+z
2/3+x,1/3+x-y,1/3+z
1/3-x+y,2/3+y,2/3+z
2/3-x+y,1/3+y,1/3+z
1/3-x,2/3-y,2/3-z
2/3-x,1/3-y,1/3-z
1/3+y,2/3-x+y,2/3-z
2/3+y,1/3-x+y,1/3-z
1/3+x-y,2/3+x,2/3-z
2/3+x-y,1/3+x,1/3-z
1/3+y,2/3+x,2/3-z
2/3+y,1/3+x,1/3-z
1/3-x,2/3-x+y,2/3-z
2/3-x,1/3-x+y,1/3-z
1/3+x-y,2/3-y,2/3-z
2/3+x-y,1/3-y,1/3-z

loop_
_atom_site_label
_atom_site_type_symbol
_atom_site_symmetry_multiplicity
_atom_site_Wyckoff_symbol
_atom_site_fract_x
_atom_site_fract_y
_atom_site_fract_z
_atom_site_occupancy
_atom_site_attached_hydrogens
_atom_site_calc_flag
Cd1 Cd2+ 3 a 0. 0. 0. 1. 0 d
Ni1 Ni2+ 3 b 0. 0. 0.5 1. 0 d
Ni2 Ni2+ 6 c 0. 0. 0.4090(8) 1. 0 d
Cs1 Cs1+ 6 c 0. 0. 0.1313(11) 1. 0 d
Cs2 Cs1+ 6 c 0. 0. 0.2824(11) 1. 0 d
F1 F1- 18 h 0.1435(12) -0.1435(12) 0.4561(5) 1. 0 d
F2 F1- 18 h 0.1627(12) -0.1627(12) 0.6262(6) 1. 0 d

loop_
_atom_type_symbol
_atom_type_oxidation_number
Cd2+ 2.000
Ni2+ 2.000
Cs1+ 1.000
F1- -1.000
